data_4123710
loop_
_publ_author_name
'Stoumpos, Constantinos C.'
'Frazer, Laszlo'
'Clark, Daniel J.'
'Kim, Yong Soo'
'Rhim, Sonny H.'
'Freeman, Arthur J.'
'Ketterson, John B.'
'Jang, Joon I.'
'Kanatzidis, Mercouri G.'

_publ_section_title
;
 Hybrid germanium iodide perovskite semiconductors: active lone pairs,
 structural distortions, direct and indirect energy gaps, and strong
 nonlinear optical properties.
;
_journal_issue 21
_journal_name_full 'Journal of the American Chemical Society'
_journal_page_first 6804
_journal_page_last 6819
_journal_paper_doi 10.1021/jacs.5b01025
_journal_volume 137
_journal_year 2015
_chemical_formula_moiety CsGeI3
_chemical_formula_sum 'Cs Ge I3'
_chemical_formula_weight 586.20
_chemical_name_common Cesium_Germanium_Iodide
_space_group_IT_number 160
_symmetry_cell_setting trigonal
_symmetry_space_group_name_Hall 'R 3 -2"'
_symmetry_space_group_name_H-M 'R 3 m :H'
_atom_sites_solution_hydrogens none
_atom_sites_solution_primary direct
_atom_sites_solution_secondary difmap
_audit_creation_method SHELXL-97
_cell_angle_alpha 90.00
_cell_angle_beta 90.00
_cell_angle_gamma 120.00
_cell_formula_units_Z 3
_cell_length_a 8.3582(11)
_cell_length_b 8.3582(11)
_cell_length_c 10.6098(15)
_cell_measurement_reflns_used 2102
_cell_measurement_temperature 293(2)
_cell_measurement_theta_max 28.37
_cell_measurement_theta_min 3.41
_cell_volume 641.89(15)
_diffrn_ambient_temperature 293(2)
_diffrn_detector 'image plate (34 cm diameter)'
_diffrn_detector_area_resol_mean 6.67
_diffrn_detector_type STOE
_diffrn_measured_fraction_theta_full 1.000
_diffrn_measured_fraction_theta_max 1.000
_diffrn_measurement_device '2-circle goniometer'
_diffrn_measurement_device_type 'STOE IPDS 2T'
_diffrn_measurement_method 'rotation method'
_diffrn_radiation_collimation '0.5 mm diameter, monocapillary'
_diffrn_radiation_monochromator 'plane graphite'
_diffrn_radiation_polarisn_norm 0
_diffrn_radiation_type 'Mo K\a'
_diffrn_radiation_wavelength 0.71073
_diffrn_reflns_av_R_equivalents 0.0410
_diffrn_reflns_av_sigmaI/netI 0.0221
_diffrn_reflns_limit_h_max 11
_diffrn_reflns_limit_h_min -11
_diffrn_reflns_limit_k_max 11
_diffrn_reflns_limit_k_min -11
_diffrn_reflns_limit_l_max 14
_diffrn_reflns_limit_l_min -13
_diffrn_reflns_number 2057
_diffrn_reflns_theta_full 29.12
_diffrn_reflns_theta_max 29.12
_diffrn_reflns_theta_min 3.41
_diffrn_source 'sealed X-ray tube, 12 x 0.4 mm long-fine focus'
_diffrn_source_current 30
_diffrn_source_power 1.20
_diffrn_source_voltage 40
_exptl_absorpt_coefficient_mu 18.484
_exptl_absorpt_correction_T_max 0.4490
_exptl_absorpt_correction_T_min 0.2508
_exptl_absorpt_correction_type integration
_exptl_crystal_colour black
_exptl_crystal_density_diffrn 4.549
_exptl_crystal_density_method 'not measured'
_exptl_crystal_description 'rhombic dodecahedron'
_exptl_crystal_F_000 738
_exptl_crystal_size_max 0.085
_exptl_crystal_size_mid 0.041
_exptl_crystal_size_min 0.027
_refine_diff_density_max 1.480
_refine_diff_density_min -0.744
_refine_diff_density_rms 0.232
_refine_ls_abs_structure_details 'Flack H D (1983), Acta Cryst. A39, 876-881'
_refine_ls_abs_structure_Flack 0.00(5)
_refine_ls_extinction_coef 0.0152(6)
_refine_ls_extinction_expression Fc^*^=kFc[1+0.001xFc^2^\l^3^/sin(2\q)]^-1/4^
_refine_ls_extinction_method SHELXL
_refine_ls_goodness_of_fit_ref 1.232
_refine_ls_hydrogen_treatment none
_refine_ls_matrix_type full
_refine_ls_number_parameters 15
_refine_ls_number_reflns 454
_refine_ls_number_restraints 1
_refine_ls_restrained_S_all 1.230
_refine_ls_R_factor_all 0.0278
_refine_ls_R_factor_gt 0.0273
_refine_ls_shift/su_max 0.001
_refine_ls_shift/su_mean 0.000
_refine_ls_structure_factor_coef Fsqd
_refine_ls_weighting_details 'calc w=1/[\s^2^(Fo^2^)+(0.0362P)^2^+0.0000P] where P=(Fo^2^+2Fc^2^)/3'
_refine_ls_weighting_scheme calc
_refine_ls_wR_factor_gt 0.0586
_refine_ls_wR_factor_ref 0.0587
_reflns_number_gt 449
_reflns_number_total 454
_reflns_threshold_expression >2sigma(I)
_cod_data_source_file ja5b01025_si_002.cif
_cod_data_source_block 1
_cod_depositor_comments
;
The following automatic conversions were performed:

'_symmetry_cell_setting' value 'Trigonal' changed to 'trigonal'
according to
/usr/data/users/saulius/crontab/automatic-downloads/rss-feeds/ACS/lib/dictionaries/cif_core.dic
dictionary named 'cif_core.dic' version 2.4.2 from 2011-04-26.

Automatic conversion script
Id: cif_fix_values 3271 2015-04-21 07:52:19Z andrius 

 Adding full bibliography for 4123710--4123716.cif.
;
_cod_original_sg_symbol_H-M R3m
_cod_database_code 4123710

loop_
_symmetry_equiv_pos_as_xyz
'x, y, z'
'-y, x-y, z'
'-x+y, -x, z'
'-y, -x, z'
'-x+y, y, z'
'x, x-y, z'
'x+2/3, y+1/3, z+1/3'
'-y+2/3, x-y+1/3, z+1/3'
'-x+y+2/3, -x+1/3, z+1/3'
'-y+2/3, -x+1/3, z+1/3'
'-x+y+2/3, y+1/3, z+1/3'
'x+2/3, x-y+1/3, z+1/3'
'x+1/3, y+2/3, z+2/3'
'-y+1/3, x-y+2/3, z+2/3'
'-x+y+1/3, -x+2/3, z+2/3'
'-y+1/3, -x+2/3, z+2/3'
'-x+y+1/3, y+2/3, z+2/3'
'x+1/3, x-y+2/3, z+2/3'

loop_
_atom_site_label
_atom_site_type_symbol
_atom_site_fract_x
_atom_site_fract_y
_atom_site_fract_z
_atom_site_U_iso_or_equiv
_atom_site_adp_type
_atom_site_occupancy
_atom_site_symmetry_multiplicity
_atom_site_calc_flag
_atom_site_refinement_flags
I I 0.50273(5) 0.49727(5) 0.0042 0.05197(19) Uani 1 2 d S
Cs Cs 1.0000 1.0000 1.01000(10) 0.0618(3) Uani 1 6 d S
Ge Ge 1.0000 1.0000 0.53943(17) 0.0241(3) Uani 1 6 d S

loop_
_atom_site_aniso_label
_atom_site_aniso_U_11
_atom_site_aniso_U_22
_atom_site_aniso_U_33
_atom_site_aniso_U_23
_atom_site_aniso_U_13
_atom_site_aniso_U_12
I 0.0559(3) 0.0559(3) 0.0562(3) -0.01189(10) 0.01189(10) 0.0371(2)
Cs 0.0566(3) 0.0566(3) 0.0723(7) 0.000 0.000 0.02829(15)
Ge 0.0245(3) 0.0245(3) 0.0234(4) 0.000 0.000 0.01225(15)

loop_
_atom_type_symbol
_atom_type_description
_atom_type_scat_dispersion_real
_atom_type_scat_dispersion_imag
_atom_type_scat_source
Ge Ge 0.1547 1.8001 'International Tables Vol C Tables 4.2.6.8 and 6.1.1.4'
I I -0.4742 1.8119 'International Tables Vol C Tables 4.2.6.8 and 6.1.1.4'
Cs Cs -0.3680 2.1192 'International Tables Vol C Tables 4.2.6.8 and 6.1.1.4'

loop_
_geom_angle_atom_site_label_1
_geom_angle_atom_site_label_2
_geom_angle_atom_site_label_3
_geom_angle
_geom_angle_site_symmetry_1
_geom_angle_site_symmetry_3
Ge I Cs 90.895(12) 7_444 1_554
Ge I Cs 90.895(12) 7_444 1_444
Cs I Cs 177.99(3) 1_554 1_444
Ge I Cs 94.77(3) 7_444 13_443
Cs I Cs 90.377(12) 1_554 13_443
Cs I Cs 90.377(12) 1_444 13_443
Ge I Cs 87.03(5) 7_444 7_444
Cs I Cs 89.594(12) 1_554 7_444
Cs I Cs 89.594(12) 1_444 7_444
Cs I Cs 178.20(2) 13_443 7_444
I Cs I 61.078(18) 2_766 3_666
I Cs I 58.908(18) 2_766 1_666
I Cs I 119.979(1) 3_666 1_666
I Cs I 119.979(1) 2_766 1_556
I Cs I 58.908(18) 3_666 1_556
I Cs I 177.99(3) 1_666 1_556
I Cs I 119.978(1) 2_766 3_676
I Cs I 177.99(3) 3_666 3_676
I Cs I 61.078(18) 1_666 3_676
I Cs I 119.978(1) 1_556 3_676
I Cs I 177.99(3) 2_766 2_666
I Cs I 119.978(1) 3_666 2_666
I Cs I 119.978(1) 1_666 2_666
I Cs I 61.078(18) 1_556 2_666
I Cs I 58.907(18) 3_676 2_666
I Cs I 61.022(8) 2_766 7_556
I Cs I 61.022(8) 3_666 7_556
I Cs I 90.377(12) 1_666 7_556
I Cs I 90.377(12) 1_556 7_556
I Cs I 120.93(2) 3_676 7_556
I Cs I 120.93(2) 2_666 7_556
I Cs I 90.378(12) 2_766 8_666
I Cs I 120.93(2) 3_666 8_666
I Cs I 61.021(8) 1_666 8_666
I Cs I 120.93(2) 1_556 8_666
I Cs I 61.020(8) 3_676 8_666
I Cs I 90.376(12) 2_666 8_666
I Cs I 59.91(2) 7_556 8_666
I Cs I 120.93(2) 2_766 9_566
I Cs I 90.378(12) 3_666 9_566
I Cs I 120.93(2) 1_666 9_566
I Cs I 61.021(8) 1_556 9_566
I Cs I 90.376(12) 3_676 9_566
I Cs I 61.020(8) 2_666 9_566
I Cs I 59.91(2) 7_556 9_566
I Cs I 59.91(2) 8_666 9_566
I Cs I 89.594(12) 2_766 14_655
I Cs I 60.550(8) 3_666 14_655
I Cs I 117.51(2) 1_666 14_655
I Cs I 60.550(8) 1_556 14_655
I Cs I 117.51(2) 3_676 14_655
I Cs I 89.594(12) 2_666 14_655
I Cs I 121.555(9) 7_556 14_655
I Cs I 178.20(2) 8_666 14_655
I Cs I 121.555(8) 9_566 14_655
I Cs I 117.51(2) 2_766 13
I Cs I 117.51(2) 3_666 13
I Cs I 89.594(12) 1_666 13
I Cs I 89.594(12) 1_556 13
I Cs I 60.550(8) 3_676 13
I Cs I 60.550(9) 2_666 13
I Cs I 178.20(2) 7_556 13
I Cs I 121.554(8) 8_666 13
I Cs I 121.554(8) 9_566 13
I Cs I 56.96(2) 14_655 13
I Cs I 60.550(8) 2_766 15_665
I Cs I 89.594(12) 3_666 15_665
I Cs I 60.550(9) 1_666 15_665
I Cs I 117.51(2) 1_556 15_665
I Cs I 89.594(12) 3_676 15_665
I Cs I 117.51(2) 2_666 15_665
I Cs I 121.555(8) 7_556 15_665
I Cs I 121.555(8) 8_666 15_665
I Cs I 178.20(2) 9_566 15_665
I Cs I 56.96(2) 14_655 15_665
I Cs I 56.96(2) 13 15_665
I Ge I 96.60(5) 15_665 13
I Ge I 96.60(5) 15_665 14_655
I Ge I 96.60(5) 13 14_655

loop_
_geom_bond_atom_site_label_1
_geom_bond_atom_site_label_2
_geom_bond_distance
_geom_bond_site_symmetry_2
I Ge 2.7526(8) 7_444
I Cs 4.1797(6) 1_554
I Cs 4.1797(5) 1_444
I Cs 4.2532(10) 13_443
I Cs 4.3103(10) 7_444
Cs I 4.1797(6) 2_766
Cs I 4.1797(6) 3_666
Cs I 4.1797(6) 1_666
Cs I 4.1797(5) 1_556
Cs I 4.1798(6) 3_676
Cs I 4.1798(5) 2_666
Cs I 4.2533(10) 7_556
Cs I 4.2533(10) 8_666
Cs I 4.2533(10) 9_566
Cs I 4.3103(10) 14_655
Cs I 4.3103(10) 13
Cs I 4.3103(10) 15_665
Ge I 2.7526(7) 15_665
Ge I 2.7526(7) 13
Ge I 2.7526(8) 14_655
